data_4346143
loop_
_publ_author_name
'Brown, Christopher C.'
'Rominger, Frank'
'Limbach, Michael'
'Hofmann, Peter'

_publ_section_title
;
 Bulky N-Phosphino-Functionalized N-Heterocyclic Carbene Ligands:
 Synthesis, Ruthenium Coordination Chemistry, and Ruthenium Alkylidene
 Complexes for Olefin Metathesis.
;
_journal_issue 21
_journal_name_full 'Inorganic chemistry'
_journal_page_first 10126
_journal_page_last 10140
_journal_paper_doi 10.1021/acs.inorgchem.5b00513
_journal_volume 54
_journal_year 2015
_chemical_formula_sum 'C22 H31 Br2 Cl2 N4 P Ru'
_chemical_formula_weight 714.27
_chemical_name_common 'in manuscript 4aBr'
_space_group_IT_number 9
_space_group_name_Hall 'C -2yc'
_space_group_name_H-M_alt 'C 1 c 1'
_symmetry_cell_setting monoclinic
_symmetry_space_group_name_H-M 'C 1 c 1'
_atom_sites_solution_hydrogens geom
_atom_sites_solution_primary direct
_atom_sites_solution_secondary difmap
_audit_creation_method SHELXL-97
_cell_angle_alpha 90.00
_cell_angle_beta 113.047(3)
_cell_angle_gamma 90.00
_cell_formula_units_Z 4
_cell_length_a 18.609(3)
_cell_length_b 19.892(3)
_cell_length_c 8.7676(15)
_cell_measurement_reflns_used 1910
_cell_measurement_temperature 200(2)
_cell_measurement_theta_max 23.28
_cell_measurement_theta_min 2.38
_cell_volume 2986.5(8)
_computing_cell_refinement 'Bruker SAINT'
_computing_data_collection 'Bruker APEX2'
_computing_data_reduction 'Bruker SAINT'
_computing_molecular_graphics 'Bruker SHELXTL'
_computing_publication_material 'Bruker SHELXTL'
_computing_structure_refinement 'SHELXL-97 (Sheldrick, 2008)'
_computing_structure_solution 'SHELXS-97 (Sheldrick, 2008)'
_diffrn_ambient_temperature 200(2)
_diffrn_measured_fraction_theta_full 0.977
_diffrn_measured_fraction_theta_max 0.977
_diffrn_measurement_device_type 'Bruker APEX'
_diffrn_measurement_method '\f and \w scans'
_diffrn_radiation_monochromator graphite
_diffrn_radiation_source 'fine-focus sealed tube'
_diffrn_radiation_type MoK\a
_diffrn_radiation_wavelength 0.71073
_diffrn_reflns_av_R_equivalents 0.0640
_diffrn_reflns_av_sigmaI/netI 0.0678
_diffrn_reflns_limit_h_max 20
_diffrn_reflns_limit_h_min -22
_diffrn_reflns_limit_k_max 24
_diffrn_reflns_limit_k_min 0
_diffrn_reflns_limit_l_max 10
_diffrn_reflns_limit_l_min 0
_diffrn_reflns_number 8498
_diffrn_reflns_theta_full 25.95
_diffrn_reflns_theta_max 25.95
_diffrn_reflns_theta_min 2.38
_exptl_absorpt_coefficient_mu 3.450
_exptl_absorpt_correction_T_max 0.7028
_exptl_absorpt_correction_T_min 0.5916
_exptl_absorpt_correction_type multi-scan
_exptl_absorpt_process_details
;
Sheldrick, G. M. (2008). <i>SADABS</i>. University of G\"ottingen, Germany.
;
_exptl_crystal_colour orange
_exptl_crystal_density_diffrn 1.589
_exptl_crystal_density_method 'not measured'
_exptl_crystal_description polyhedron
_exptl_crystal_F_000 1416
_exptl_crystal_size_max 0.17
_exptl_crystal_size_mid 0.12
_exptl_crystal_size_min 0.11
_refine_diff_density_max 0.721
_refine_diff_density_min -0.806
_refine_diff_density_rms 0.130
_refine_ls_abs_structure_details 'Flack H D (1983), Acta Cryst. A39, 876-881'
_refine_ls_abs_structure_Flack 0.46(3)
_refine_ls_extinction_method none
_refine_ls_goodness_of_fit_ref 1.064
_refine_ls_hydrogen_treatment constr
_refine_ls_matrix_type full
_refine_ls_number_parameters 310
_refine_ls_number_reflns 2864
_refine_ls_number_restraints 2
_refine_ls_restrained_S_all 1.063
_refine_ls_R_factor_all 0.0569
_refine_ls_R_factor_gt 0.0455
_refine_ls_shift/su_max 0.000
_refine_ls_shift/su_mean 0.000
_refine_ls_structure_factor_coef Fsqd
_refine_ls_weighting_details 'calc w=1/[\s^2^(Fo^2^)+(0.0252P)^2^+12.4140P] where P=(Fo^2^+2Fc^2^)/3'
_refine_ls_weighting_scheme calc
_refine_ls_wR_factor_gt 0.0864
_refine_ls_wR_factor_ref 0.0926
_reflns_number_gt 2499
_reflns_number_total 2864
_reflns_threshold_expression >2sigma(I)
_cod_data_source_file ic5b00513_si_002.cif
_cod_data_source_block chb9
_cod_depositor_comments
;
The following automatic conversions were performed:

data item '_symmetry_cell_setting' value 'Monoclinic' was changed to
'monoclinic' in accordance with the
/home/saulius/struct/COD-crude-data/automatic-downloads/DataCite-retrospective/ACS/depositions/lib/dictionaries/cif_core.dic
dictionary named 'cif_core.dic' version 2.4.2 last updated on
2011-04-26.

Automatic conversion script
Id: cif_fix_values 6909 2019-04-08 15:41:33Z antanas 
;
_cod_original_cell_volume 2986.5(9)
_cod_original_sg_symbol_H-M Cc
_cod_database_code 4346143

loop_
_symmetry_equiv_pos_as_xyz
'x, y, z'
'x, -y, z+1/2'
'x+1/2, y+1/2, z'
'x+1/2, -y+1/2, z+1/2'

loop_
_atom_site_label
_atom_site_type_symbol
_atom_site_fract_x
_atom_site_fract_y
_atom_site_fract_z
_atom_site_U_iso_or_equiv
_atom_site_adp_type
_atom_site_occupancy
_atom_site_symmetry_multiplicity
_atom_site_calc_flag
_atom_site_refinement_flags
Ru1 Ru 0.36059(4) 0.17541(4) 0.36113(9) 0.01952(18) Uani 1 1 d .
Cl1 Cl 0.28115(14) 0.09827(13) 0.4525(3) 0.0287(6) Uani 1 1 d .
Cl2 Cl 0.44761(13) 0.20010(12) 0.6593(3) 0.0239(5) Uani 1 1 d .
Br1 Br 0.32559(8) 0.44371(6) 0.5745(2) 0.0449(3) Uani 1 1 d .
Br2 Br 0.64640(7) 0.01369(6) 0.6577(2) 0.0438(3) Uani 1 1 d .
P1 P 0.41006(14) 0.23866(13) 0.1979(3) 0.0239(6) Uani 1 1 d .
C1 C 0.3059(6) 0.1584(5) 0.1192(14) 0.028(2) Uani 1 1 d .
N2 N 0.3492(5) 0.1871(4) 0.0402(10) 0.027(2) Uani 1 1 d .
C3 C 0.3193(6) 0.1701(6) -0.1303(14) 0.036(3) Uani 1 1 d .
H3 H 0.3393 0.1841 -0.2096 0.044 Uiso 1 1 calc R
C4 C 0.2580(6) 0.1308(6) -0.1576(13) 0.037(3) Uani 1 1 d .
H4 H 0.2262 0.1106 -0.2601 0.044 Uiso 1 1 calc R
N5 N 0.2487(5) 0.1245(4) -0.0058(11) 0.029(2) Uani 1 1 d .
C6 C 0.1878(7) 0.0829(6) 0.0132(14) 0.039(3) Uani 1 1 d .
H6A H 0.1540 0.0645 -0.0948 0.058 Uiso 1 1 calc R
H6B H 0.1565 0.1104 0.0571 0.058 Uiso 1 1 calc R
H6C H 0.2121 0.0459 0.0901 0.058 Uiso 1 1 calc R
C11 C 0.3724(6) 0.3244(6) 0.1067(15) 0.037(3) Uani 1 1 d .
C12 C 0.4143(8) 0.3792(6) 0.2293(16) 0.046(3) Uani 1 1 d .
H12A H 0.4705 0.3765 0.2558 0.069 Uiso 1 1 calc R
H12B H 0.4048 0.3734 0.3309 0.069 Uiso 1 1 calc R
H12C H 0.3946 0.4232 0.1806 0.069 Uiso 1 1 calc R
C13 C 0.3803(8) 0.3358(7) -0.0630(15) 0.052(3) Uani 1 1 d .
H13A H 0.4355 0.3339 -0.0461 0.078 Uiso 1 1 calc R
H13B H 0.3588 0.3799 -0.1076 0.078 Uiso 1 1 calc R
H13C H 0.3514 0.3007 -0.1415 0.078 Uiso 1 1 calc R
C14 C 0.2844(7) 0.3272(7) 0.0654(16) 0.048(3) Uani 1 1 d .
H14A H 0.2580 0.2916 -0.0141 0.072 Uiso 1 1 calc R
H14B H 0.2640 0.3711 0.0170 0.072 Uiso 1 1 calc R
H14C H 0.2751 0.3208 0.1670 0.072 Uiso 1 1 calc R
C15 C 0.5148(6) 0.2294(6) 0.2196(14) 0.032(3) Uani 1 1 d .
C16 C 0.5470(7) 0.2763(7) 0.1214(17) 0.048(3) Uani 1 1 d .
H16A H 0.5170 0.2699 0.0023 0.072 Uiso 1 1 calc R
H16B H 0.6020 0.2656 0.1482 0.072 Uiso 1 1 calc R
H16C H 0.5424 0.3231 0.1511 0.072 Uiso 1 1 calc R
C17 C 0.5250(7) 0.1575(6) 0.1615(17) 0.044(3) Uani 1 1 d .
H17A H 0.5055 0.1244 0.2187 0.065 Uiso 1 1 calc R
H17B H 0.5805 0.1492 0.1875 0.065 Uiso 1 1 calc R
H17C H 0.4955 0.1537 0.0415 0.065 Uiso 1 1 calc R
C18 C 0.5628(6) 0.2402(7) 0.4020(14) 0.043(3) Uani 1 1 d .
H18A H 0.5432 0.2111 0.4673 0.064 Uiso 1 1 calc R
H18B H 0.5590 0.2873 0.4306 0.064 Uiso 1 1 calc R
H18C H 0.6176 0.2291 0.4265 0.064 Uiso 1 1 calc R
N21 N 0.2899(4) 0.2517(4) 0.3901(10) 0.0226(18) Uani 1 1 d .
C22 C 0.3213(6) 0.3096(5) 0.4690(14) 0.031(3) Uani 1 1 d .
H22 H 0.3764 0.3149 0.5114 0.038 Uiso 1 1 calc R
C23 C 0.2772(6) 0.3606(5) 0.4903(14) 0.031(3) Uani 1 1 d .
C24 C 0.1969(6) 0.3522(6) 0.4430(14) 0.032(3) Uani 1 1 d .
H24 H 0.1657 0.3861 0.4632 0.038 Uiso 1 1 calc R
C25 C 0.1646(6) 0.2923(6) 0.3654(15) 0.036(3) Uani 1 1 d .
H25 H 0.1102 0.2844 0.3308 0.043 Uiso 1 1 calc R
C26 C 0.2116(6) 0.2445(5) 0.3385(13) 0.028(2) Uani 1 1 d .
H26 H 0.1881 0.2046 0.2812 0.034 Uiso 1 1 calc R
N31 N 0.4280(5) 0.0877(4) 0.3731(10) 0.0237(19) Uani 1 1 d .
C32 C 0.5013(6) 0.0781(5) 0.4883(13) 0.025(2) Uani 1 1 d .
H32 H 0.5246 0.1127 0.5667 0.030 Uiso 1 1 calc R
C33 C 0.5432(6) 0.0208(5) 0.4964(14) 0.029(2) Uani 1 1 d .
C34 C 0.5107(6) -0.0330(5) 0.3892(14) 0.029(2) Uani 1 1 d .
H34 H 0.5394 -0.0730 0.3938 0.034 Uiso 1 1 calc R
C35 C 0.4346(6) -0.0249(5) 0.2757(14) 0.029(2) Uani 1 1 d .
H35 H 0.4096 -0.0598 0.1995 0.035 Uiso 1 1 calc R
C36 C 0.3953(6) 0.0342(5) 0.2739(14) 0.031(3) Uani 1 1 d .
H36 H 0.3423 0.0376 0.1989 0.038 Uiso 1 1 calc R
C41 C 0.5340(10) 0.3583(9) 0.720(2) 0.071(3) Uiso 0.94(3) 1 d P
C42 C 0.5493(10) 0.4606(8) 0.985(2) 0.071(3) Uiso 1 1 d .
C43 C 0.545(2) 0.446(2) 0.681(6) 0.071(3) Uiso 0.40(4) 1 d P
C44 C 0.586(2) 0.4273(17) 0.856(4) 0.071(3) Uiso 0.49(3) 1 d P
C45 C 0.5433(12) 0.5102(11) 1.122(3) 0.071(3) Uiso 0.85(4) 1 d P

loop_
_atom_site_aniso_label
_atom_site_aniso_U_11
_atom_site_aniso_U_22
_atom_site_aniso_U_33
_atom_site_aniso_U_23
_atom_site_aniso_U_13
_atom_site_aniso_U_12
Ru1 0.0152(3) 0.0187(4) 0.0239(4) -0.0008(4) 0.0068(3) 0.0010(3)
Cl1 0.0231(12) 0.0274(13) 0.0352(15) 0.0048(12) 0.0111(11) -0.0035(11)
Cl2 0.0200(11) 0.0249(12) 0.0237(13) -0.0029(11) 0.0052(10) 0.0020(10)
Br1 0.0550(8) 0.0237(6) 0.0532(8) -0.0027(6) 0.0181(6) 0.0057(6)
Br2 0.0269(6) 0.0386(7) 0.0529(8) -0.0114(6) 0.0017(5) 0.0127(5)
P1 0.0189(13) 0.0237(13) 0.0305(16) -0.0006(12) 0.0111(11) 0.0004(11)
C1 0.014(5) 0.026(5) 0.044(7) 0.014(5) 0.011(4) 0.012(4)
N2 0.022(4) 0.037(5) 0.016(4) 0.005(4) 0.001(3) -0.004(4)
C3 0.034(6) 0.054(8) 0.023(6) -0.005(6) 0.014(5) -0.007(6)
C4 0.029(6) 0.060(8) 0.016(5) -0.001(5) 0.003(5) -0.004(6)
N5 0.016(4) 0.036(5) 0.028(5) -0.003(4) 0.000(4) -0.001(4)
C6 0.035(6) 0.039(7) 0.030(6) 0.000(6) 0.001(5) -0.008(5)
C11 0.033(6) 0.038(6) 0.047(8) 0.009(6) 0.022(6) 0.009(6)
C12 0.063(9) 0.026(6) 0.054(9) 0.002(6) 0.028(7) -0.001(6)
C13 0.059(8) 0.053(8) 0.043(7) 0.024(7) 0.019(6) 0.013(7)
C14 0.051(8) 0.053(8) 0.041(7) 0.024(6) 0.020(6) 0.026(7)
C15 0.024(5) 0.045(7) 0.030(6) -0.004(5) 0.013(5) -0.008(5)
C16 0.044(8) 0.057(8) 0.047(8) 0.007(7) 0.022(6) -0.013(6)
C17 0.036(6) 0.049(8) 0.058(8) -0.008(6) 0.031(6) -0.003(6)
C18 0.030(6) 0.067(9) 0.032(7) -0.001(6) 0.013(5) -0.004(6)
N21 0.015(4) 0.026(4) 0.026(5) 0.003(4) 0.006(3) -0.003(4)
C22 0.026(5) 0.031(6) 0.035(6) 0.008(5) 0.009(5) 0.013(5)
C23 0.035(6) 0.028(6) 0.035(7) 0.008(5) 0.019(5) 0.015(5)
C24 0.034(6) 0.035(6) 0.033(6) 0.009(5) 0.019(5) 0.020(5)
C25 0.023(6) 0.037(7) 0.049(7) 0.010(6) 0.015(5) 0.015(5)
C26 0.022(5) 0.023(5) 0.037(6) 0.003(5) 0.008(5) 0.009(4)
N31 0.022(4) 0.024(4) 0.028(5) -0.005(4) 0.013(4) -0.005(4)
C32 0.022(5) 0.024(6) 0.026(6) -0.004(5) 0.005(4) 0.005(4)
C33 0.034(6) 0.026(6) 0.034(6) -0.003(5) 0.020(5) -0.001(5)
C34 0.023(5) 0.019(5) 0.045(7) -0.005(5) 0.015(5) 0.008(4)
C35 0.028(6) 0.020(5) 0.033(6) -0.010(5) 0.006(5) -0.005(4)
C36 0.030(6) 0.023(5) 0.041(7) -0.009(5) 0.014(5) -0.004(5)

loop_
_atom_type_symbol
_atom_type_description
_atom_type_scat_dispersion_real
_atom_type_scat_dispersion_imag
_atom_type_scat_source
C C 0.0033 0.0016 'International Tables Vol C Tables 4.2.6.8 and 6.1.1.4'
H H 0.0000 0.0000 'International Tables Vol C Tables 4.2.6.8 and 6.1.1.4'
N N 0.0061 0.0033 'International Tables Vol C Tables 4.2.6.8 and 6.1.1.4'
P P 0.1023 0.0942 'International Tables Vol C Tables 4.2.6.8 and 6.1.1.4'
Cl Cl 0.1484 0.1585 'International Tables Vol C Tables 4.2.6.8 and 6.1.1.4'
Br Br -0.2901 2.4595 'International Tables Vol C Tables 4.2.6.8 and 6.1.1.4'
Ru Ru -1.2594 0.8363 'International Tables Vol C Tables 4.2.6.8 and 6.1.1.4'

loop_
_geom_angle_atom_site_label_1
_geom_angle_atom_site_label_2
_geom_angle_atom_site_label_3
_geom_angle
_geom_angle_site_symmetry_1
C1 Ru1 N21 99.8(3) .
C1 Ru1 N31 87.7(4) .
N21 Ru1 N31 167.8(3) .
C1 Ru1 P1 66.4(3) .
N21 Ru1 P1 95.8(2) .
N31 Ru1 P1 96.1(2) .
C1 Ru1 Cl1 96.8(3) .
N21 Ru1 Cl1 85.8(2) .
N31 Ru1 Cl1 83.7(2) .
P1 Ru1 Cl1 163.23(9) .
C1 Ru1 Cl2 171.6(3) .
N21 Ru1 Cl2 84.9(2) .
N31 Ru1 Cl2 89.0(2) .
P1 Ru1 Cl2 106.32(9) .
Cl1 Ru1 Cl2 90.44(9) .
N2 P1 C15 110.3(5) .
N2 P1 C11 100.2(5) .
C15 P1 C11 109.0(5) .
N2 P1 Ru1 83.1(3) .
C15 P1 Ru1 121.4(4) .
C11 P1 Ru1 124.8(3) .
N5 C1 N2 103.1(9) .
N5 C1 Ru1 148.1(8) .
N2 C1 Ru1 108.1(7) .
C1 N2 C3 111.5(9) .
C1 N2 P1 99.9(7) .
C3 N2 P1 147.7(8) .
C4 C3 N2 106.6(10) .
C4 C3 H3 126.7 .
N2 C3 H3 126.7 .
C3 C4 N5 107.2(10) .
C3 C4 H4 126.4 .
N5 C4 H4 126.4 .
C1 N5 C4 111.5(9) .
C1 N5 C6 125.5(9) .
C4 N5 C6 122.8(9) .
N5 C6 H6A 109.5 .
N5 C6 H6B 109.5 .
H6A C6 H6B 109.5 .
N5 C6 H6C 109.5 .
H6A C6 H6C 109.5 .
H6B C6 H6C 109.5 .
C12 C11 C14 110.2(11) .
C12 C11 C13 110.8(10) .
C14 C11 C13 105.0(9) .
C12 C11 P1 110.2(8) .
C14 C11 P1 108.5(9) .
C13 C11 P1 112.0(8) .
C11 C12 H12A 109.5 .
C11 C12 H12B 109.5 .
H12A C12 H12B 109.5 .
C11 C12 H12C 109.5 .
H12A C12 H12C 109.5 .
H12B C12 H12C 109.5 .
C11 C13 H13A 109.5 .
C11 C13 H13B 109.5 .
H13A C13 H13B 109.5 .
C11 C13 H13C 109.5 .
H13A C13 H13C 109.5 .
H13B C13 H13C 109.5 .
C11 C14 H14A 109.5 .
C11 C14 H14B 109.5 .
H14A C14 H14B 109.5 .
C11 C14 H14C 109.5 .
H14A C14 H14C 109.5 .
H14B C14 H14C 109.5 .
C18 C15 C16 107.9(9) .
C18 C15 C17 112.3(10) .
C16 C15 C17 104.4(9) .
C18 C15 P1 104.6(7) .
C16 C15 P1 119.7(8) .
C17 C15 P1 108.1(7) .
C15 C16 H16A 109.5 .
C15 C16 H16B 109.5 .
H16A C16 H16B 109.5 .
C15 C16 H16C 109.5 .
H16A C16 H16C 109.5 .
H16B C16 H16C 109.5 .
C15 C17 H17A 109.5 .
C15 C17 H17B 109.5 .
H17A C17 H17B 109.5 .
C15 C17 H17C 109.5 .
H17A C17 H17C 109.5 .
H17B C17 H17C 109.5 .
C15 C18 H18A 109.5 .
C15 C18 H18B 109.5 .
H18A C18 H18B 109.5 .
C15 C18 H18C 109.5 .
H18A C18 H18C 109.5 .
H18B C18 H18C 109.5 .
C22 N21 C26 117.0(9) .
C22 N21 Ru1 121.0(6) .
C26 N21 Ru1 122.0(7) .
N21 C22 C23 122.8(10) .
N21 C22 H22 118.6 .
C23 C22 H22 118.6 .
C22 C23 C24 120.2(11) .
C22 C23 Br1 119.0(9) .
C24 C23 Br1 120.8(8) .
C25 C24 C23 117.1(10) .
C25 C24 H24 121.5 .
C23 C24 H24 121.5 .
C26 C25 C24 119.8(10) .
C26 C25 H25 120.1 .
C24 C25 H25 120.1 .
N21 C26 C25 122.9(10) .
N21 C26 H26 118.5 .
C25 C26 H26 118.5 .
C32 N31 C36 115.7(9) .
C32 N31 Ru1 123.6(7) .
C36 N31 Ru1 120.3(7) .
N31 C32 C33 122.9(10) .
N31 C32 H32 118.6 .
C33 C32 H32 118.6 .
C32 C33 C34 121.1(10) .
C32 C33 Br2 119.5(8) .
C34 C33 Br2 119.4(8) .
C35 C34 C33 116.5(9) .
C35 C34 H34 121.7 .
C33 C34 H34 121.7 .
C36 C35 C34 119.6(10) .
C36 C35 H35 120.2 .
C34 C35 H35 120.2 .
N31 C36 C35 123.9(10) .
N31 C36 H36 118.1 .
C35 C36 H36 118.1 .
C43 C41 C44 47.9(17) .
C45 C42 C44 157.8(18) .
C45 C43 C44 131(4) 2_564
C45 C43 C41 162(4) 2_564
C44 C43 C41 67(2) .
C43 C44 C42 116(3) .
C43 C44 C41 65(2) .
C42 C44 C41 119(2) .
C43 C45 C42 157(3) 2_565

loop_
_geom_bond_atom_site_label_1
_geom_bond_atom_site_label_2
_geom_bond_distance
_geom_bond_site_symmetry_2
Ru1 C1 1.990(11) .
Ru1 N21 2.087(8) .
Ru1 N31 2.128(8) .
Ru1 P1 2.347(3) .
Ru1 Cl1 2.472(2) .
Ru1 Cl2 2.526(2) .
Br1 C23 1.889(12) .
Br2 C33 1.893(11) .
P1 N2 1.738(9) .
P1 C15 1.891(10) .
P1 C11 1.897(12) .
C1 N5 1.370(13) .
C1 N2 1.375(13) .
N2 C3 1.417(13) .
C3 C4 1.326(15) .
C3 H3 0.9500 .
C4 N5 1.413(14) .
C4 H4 0.9500 .
N5 C6 1.465(14) .
C6 H6A 0.9800 .
C6 H6B 0.9800 .
C6 H6C 0.9800 .
C11 C12 1.516(17) .
C11 C14 1.533(15) .
C11 C13 1.568(16) .
C12 H12A 0.9800 .
C12 H12B 0.9800 .
C12 H12C 0.9800 .
C13 H13A 0.9800 .
C13 H13B 0.9800 .
C13 H13C 0.9800 .
C14 H14A 0.9800 .
C14 H14B 0.9800 .
C14 H14C 0.9800 .
C15 C18 1.512(15) .
C15 C16 1.540(15) .
C15 C17 1.555(16) .
C16 H16A 0.9800 .
C16 H16B 0.9800 .
C16 H16C 0.9800 .
C17 H17A 0.9800 .
C17 H17B 0.9800 .
C17 H17C 0.9800 .
C18 H18A 0.9800 .
C18 H18B 0.9800 .
C18 H18C 0.9800 .
N21 C22 1.352(13) .
N21 C26 1.354(12) .
C22 C23 1.364(14) .
C22 H22 0.9500 .
C23 C24 1.395(15) .
C24 C25 1.387(16) .
C24 H24 0.9500 .
C25 C26 1.373(14) .
C25 H25 0.9500 .
C26 H26 0.9500 .
N31 C32 1.356(13) .
N31 C36 1.357(13) .
C32 C33 1.366(14) .
C32 H32 0.9500 .
C33 C34 1.395(15) .
C34 C35 1.385(14) .
C34 H34 0.9500 .
C35 C36 1.382(14) .
C35 H35 0.9500 .
C36 H36 0.9500 .
C41 C43 1.80(5) .
C41 C44 1.83(4) .
C42 C45 1.59(3) .
C42 C44 1.66(4) .
C43 C45 1.01(5) 2_564
C43 C44 1.47(5) .
C45 C43 1.01(5) 2_565

loop_
_geom_torsion_atom_site_label_1
_geom_torsion_atom_site_label_2
_geom_torsion_atom_site_label_3
_geom_torsion_atom_site_label_4
_geom_torsion
_geom_torsion_site_symmetry_1
_geom_torsion_site_symmetry_4
C1 Ru1 P1 N2 -9.1(4) . .
N21 Ru1 P1 N2 -107.2(4) . .
N31 Ru1 P1 N2 75.7(4) . .
Cl1 Ru1 P1 N2 -12.6(5) . .
Cl2 Ru1 P1 N2 166.4(3) . .
C1 Ru1 P1 C15 -118.7(5) . .
N21 Ru1 P1 C15 143.1(5) . .
N31 Ru1 P1 C15 -34.0(5) . .
Cl1 Ru1 P1 C15 -122.3(5) . .
Cl2 Ru1 P1 C15 56.7(4) . .
C1 Ru1 P1 C11 88.5(6) . .
N21 Ru1 P1 C11 -9.6(5) . .
N31 Ru1 P1 C11 173.3(5) . .
Cl1 Ru1 P1 C11 85.0(6) . .
Cl2 Ru1 P1 C11 -96.0(5) . .
N21 Ru1 C1 N5 -88.0(14) . .
N31 Ru1 C1 N5 82.3(14) . .
P1 Ru1 C1 N5 179.9(15) . .
Cl1 Ru1 C1 N5 -1.1(14) . .
Cl2 Ru1 C1 N5 148.6(14) . .
N21 Ru1 C1 N2 104.1(7) . .
N31 Ru1 C1 N2 -85.6(7) . .
P1 Ru1 C1 N2 12.0(5) . .
Cl1 Ru1 C1 N2 -169.0(6) . .
Cl2 Ru1 C1 N2 -19(2) . .
N5 C1 N2 C3 -0.8(11) . .
Ru1 C1 N2 C3 172.7(7) . .
N5 C1 N2 P1 171.4(6) . .
Ru1 C1 N2 P1 -15.2(7) . .
C15 P1 N2 C1 133.3(6) . .
C11 P1 N2 C1 -111.9(6) . .
Ru1 P1 N2 C1 12.3(5) . .
C15 P1 N2 C3 -60.4(15) . .
C11 P1 N2 C3 54.4(15) . .
Ru1 P1 N2 C3 178.6(14) . .
C1 N2 C3 C4 -0.3(13) . .
P1 N2 C3 C4 -165.8(11) . .
N2 C3 C4 N5 1.3(13) . .
N2 C1 N5 C4 1.6(11) . .
Ru1 C1 N5 C4 -166.6(11) . .
N2 C1 N5 C6 177.7(9) . .
Ru1 C1 N5 C6 10(2) . .
C3 C4 N5 C1 -1.9(13) . .
C3 C4 N5 C6 -178.1(10) . .
N2 P1 C11 C12 176.5(8) . .
C15 P1 C11 C12 -67.7(9) . .
Ru1 P1 C11 C12 87.9(8) . .
N2 P1 C11 C14 55.8(9) . .
C15 P1 C11 C14 171.6(8) . .
Ru1 P1 C11 C14 -32.8(10) . .
N2 P1 C11 C13 -59.6(9) . .
C15 P1 C11 C13 56.2(10) . .
Ru1 P1 C11 C13 -148.3(7) . .
N2 P1 C15 C18 -148.0(8) . .
C11 P1 C15 C18 102.9(9) . .
Ru1 P1 C15 C18 -53.6(9) . .
N2 P1 C15 C16 91.0(10) . .
C11 P1 C15 C16 -18.0(11) . .
Ru1 P1 C15 C16 -174.6(8) . .
N2 P1 C15 C17 -28.2(9) . .
C11 P1 C15 C17 -137.2(8) . .
Ru1 P1 C15 C17 66.2(8) . .
C1 Ru1 N21 C22 -129.8(8) . .
N31 Ru1 N21 C22 103.4(16) . .
P1 Ru1 N21 C22 -62.8(8) . .
Cl1 Ru1 N21 C22 134.0(8) . .
Cl2 Ru1 N21 C22 43.2(8) . .
C1 Ru1 N21 C26 53.4(8) . .
N31 Ru1 N21 C26 -73.4(18) . .
P1 Ru1 N21 C26 120.4(8) . .
Cl1 Ru1 N21 C26 -42.8(8) . .
Cl2 Ru1 N21 C26 -133.6(8) . .
C26 N21 C22 C23 -3.1(15) . .
Ru1 N21 C22 C23 179.9(8) . .
N21 C22 C23 C24 5.7(17) . .
N21 C22 C23 Br1 -171.3(8) . .
C22 C23 C24 C25 -4.0(17) . .
Br1 C23 C24 C25 172.9(8) . .
C23 C24 C25 C26 0.1(17) . .
C22 N21 C26 C25 -1.0(15) . .
Ru1 N21 C26 C25 175.9(8) . .
C24 C25 C26 N21 2.5(17) . .
C1 Ru1 N31 C32 152.5(8) . .
N21 Ru1 N31 C32 -79.6(18) . .
P1 Ru1 N31 C32 86.6(8) . .
Cl1 Ru1 N31 C32 -110.3(8) . .
Cl2 Ru1 N31 C32 -19.7(8) . .
C1 Ru1 N31 C36 -34.8(8) . .
N21 Ru1 N31 C36 93.1(17) . .
P1 Ru1 N31 C36 -100.8(8) . .
Cl1 Ru1 N31 C36 62.4(8) . .
Cl2 Ru1 N31 C36 152.9(8) . .
C36 N31 C32 C33 5.6(15) . .
Ru1 N31 C32 C33 178.6(8) . .
N31 C32 C33 C34 -2.9(17) . .
N31 C32 C33 Br2 178.0(8) . .
C32 C33 C34 C35 0.0(16) . .
Br2 C33 C34 C35 179.1(8) . .
C33 C34 C35 C36 -0.1(16) . .
C32 N31 C36 C35 -5.8(15) . .
Ru1 N31 C36 C35 -179.0(8) . .
C34 C35 C36 N31 3.2(17) . .
C44 C41 C43 C45 173(14) . 2_564
C45 C43 C44 C42 71(6) 2_564 .
C41 C43 C44 C42 -112(3) . .
C45 C43 C44 C41 -177(6) 2_564 .
C45 C42 C44 C43 -103(5) . .
C45 C42 C44 C41 -178(4) . .
C43 C41 C44 C42 107(3) . .
C44 C42 C45 C43 42(11) . 2_565
